data_7104019
loop_
_publ_author_name
'Boldog, Ishtvan'
'Rusanov, Eduard B.'
'Sieler, Joachim'
'Blaurock, Steffen'
'Domasevitch, Konstantin V.'

_publ_section_title
;
 Construction of extended networks with a trimeric pyrazole synthon
;
_journal_coden_ASTM CHCOFS
_journal_issue 6
_journal_name_full
;
 Chemical Communications (Cambridge, United Kingdom)
;
_journal_page_first 740
_journal_page_last 741
_journal_paper_doi 10.1039/b212540d
_journal_year 2003
_chemical_formula_sum 'C11 H15 Cl3 N4'
_chemical_formula_weight 309.62
_chemical_name_common '3,3',5,5'-tetramethyl-4,4'-bipyrazole Chloroform solvate'
_chemical_name_systematic
;
3,3',5,5'-tetramethyl-4,4'-bipyrazole Chloroform solvate
;
_space_group_IT_number 88
_symmetry_cell_setting tetragonal
_symmetry_space_group_name_Hall '-I 4ad'
_symmetry_space_group_name_H-M 'I 41/a :2'
_atom_sites_solution_hydrogens geom
_atom_sites_solution_primary direct
_atom_sites_solution_secondary difmap
_audit_creation_method SHELXL
_cell_angle_alpha 90.00
_cell_angle_beta 90.00
_cell_angle_gamma 90.00
_cell_formula_units_Z 48
_cell_length_a 29.196(2)
_cell_length_b 29.196(2)
_cell_length_c 22.406(2)
_cell_measurement_temperature 173(2)
_cell_volume 19099.1(25)
_computing_structure_refinement 'SHELXL-93 (Sheldrick, 1993)'
_computing_structure_solution 'SHELXS-86 (Sheldrick, 1990)'
_diffrn_ambient_temperature 173(2)
_diffrn_measurement_device 'IPDS Stoe'
_diffrn_measurement_method 'phi rotation'
_diffrn_radiation_monochromator graphite
_diffrn_radiation_source 'fine-focus sealed tube'
_diffrn_radiation_type MoK\a
_diffrn_radiation_wavelength 0.71073
_diffrn_reflns_av_R_equivalents 0.1213
_diffrn_reflns_av_sigmaI/netI 0.2676
_diffrn_reflns_limit_h_max 33
_diffrn_reflns_limit_h_min -10
_diffrn_reflns_limit_k_max 35
_diffrn_reflns_limit_k_min -29
_diffrn_reflns_limit_l_max 25
_diffrn_reflns_limit_l_min -27
_diffrn_reflns_number 16913
_diffrn_reflns_theta_max 26.01
_diffrn_reflns_theta_min 2.07
_exptl_absorpt_coefficient_mu 0.565
_exptl_absorpt_correction_type none
_exptl_crystal_colour colorless
_exptl_crystal_density_diffrn 1.292
_exptl_crystal_description block
_exptl_crystal_F_000 7680
_exptl_crystal_size_max 0.60
_exptl_crystal_size_mid 0.60
_exptl_crystal_size_min 0.50
_refine_diff_density_max 0.330
_refine_diff_density_min -0.310
_refine_diff_density_rms 0.051
_refine_ls_extinction_coef 0.0110(20)
_refine_ls_extinction_expression Fc^*^=kFc[1+0.001xFc^2^\l^3^/sin(2\q)]^-1/4^
_refine_ls_extinction_method SHELXL
_refine_ls_goodness_of_fit_all 0.844
_refine_ls_goodness_of_fit_obs 1.553
_refine_ls_matrix_type full
_refine_ls_number_parameters 500
_refine_ls_number_reflns 5091
_refine_ls_number_restraints 42
_refine_ls_restrained_S_all 1.110
_refine_ls_restrained_S_obs 1.623
_refine_ls_R_factor_all 0.3327
_refine_ls_R_factor_obs 0.1270
_refine_ls_shift/esd_max 0.007
_refine_ls_shift/esd_mean 0.001
_refine_ls_structure_factor_coef Fsqd
_refine_ls_weighting_details 'w=1/[\s^2^(Fo^2^)+(0.1430P)^2^+0.0000P] where P=(Fo^2^+2Fc^2^)/3'
_refine_ls_weighting_scheme calc
_refine_ls_wR_factor_all 0.4376
_refine_ls_wR_factor_obs 0.2836
_reflns_number_observed 1408
_reflns_number_total 7333
_reflns_observed_criterion >2sigma(I)
_cod_data_source_file b212540d.txt
_cod_data_source_block dpzn
_cod_depositor_comments
;
The following automatic conversions were performed:
'_symmetry_cell_setting' value 'Tetragonal' changed to 'tetragonal'
according to '/home/saulius/struct/CIF-dictionaries/cif_core.dic'
dictionary named 'cif_core.dic' version 2.4.1 from 2010-06-29.

Automatic conversion script
Id: cif_fix_enum 1527 2010-12-29 10:47:43Z saulius 

The following automatic conversions were performed:

'_refine_ls_weighting_scheme' value 'calc
w=1/[\s^2^(Fo^2^)+(0.1430P)^2^+0.0000P] where P=(Fo^2^+2Fc^2^)/3' was
changed to 'calc'. New tag '_refine_ls_weighting_details' was
created. The value of the new tag was set to
'w=1/[\s^2^(Fo^2^)+(0.1430P)^2^+0.0000P] where P=(Fo^2^+2Fc^2^)/3'.

Automatic conversion script
Id: cif_fix_values 3143 2015-03-26 13:38:13Z robertas 
;
_cod_original_sg_symbol_H-M I4(1)/a
_cod_database_code 7104019

loop_
_symmetry_equiv_pos_as_xyz
'x, y, z'
'-x+1/2, -y, z+1/2'
'-y+3/4, x+1/4, z+1/4'
'y+3/4, -x+3/4, z+3/4'
'x+1/2, y+1/2, z+1/2'
'-x+1, -y+1/2, z+1'
'-y+5/4, x+3/4, z+3/4'
'y+5/4, -x+5/4, z+5/4'
'-x, -y, -z'
'x-1/2, y, -z-1/2'
'y-3/4, -x-1/4, -z-1/4'
'-y-3/4, x-3/4, -z-3/4'
'-x+1/2, -y+1/2, -z+1/2'
'x, y+1/2, -z'
'y-1/4, -x+1/4, -z+1/4'
'-y-1/4, x-1/4, -z-1/4'

loop_
_atom_site_aniso_label
_atom_site_aniso_U_11
_atom_site_aniso_U_22
_atom_site_aniso_U_33
_atom_site_aniso_U_23
_atom_site_aniso_U_13
_atom_site_aniso_U_12
C1 0.060(9) 0.064(10) 0.059(5) -0.011(5) 0.017(4) 0.003(7)
C2 0.067(9) 0.048(9) 0.059(5) -0.019(4) 0.017(5) -0.023(7)
C3 0.122(13) 0.059(10) 0.063(6) -0.015(6) 0.049(6) -0.020(9)
C4 0.141(15) 0.065(11) 0.071(6) -0.019(5) 0.032(7) -0.038(10)
C5 0.183(18) 0.077(12) 0.068(6) -0.019(6) 0.035(8) -0.058(12)
C6 0.039(10) 0.068(10) 0.096(7) -0.028(6) 0.013(5) -0.007(7)
C7 0.074(10) 0.046(8) 0.059(5) -0.020(4) 0.014(5) -0.010(7)
C8 0.058(10) 0.050(9) 0.082(6) -0.014(5) 0.019(6) -0.010(7)
C9 0.092(17) 0.118(17) 0.205(15) -0.122(14) 0.037(12) -0.048(13)
C10 0.063(14) 0.082(15) 0.243(17) -0.095(13) 0.024(11) -0.007(10)
C11 0.056(11) 0.073(13) 0.112(8) -0.002(7) -0.016(7) 0.005(8)
C12 0.074(11) 0.065(10) 0.075(6) -0.004(6) -0.023(6) -0.002(8)
C13 0.084(11) 0.081(12) 0.072(6) -0.011(6) -0.030(6) 0.008(9)
C14 0.076(14) 0.071(15) 0.206(15) -0.021(10) -0.070(11) 0.029(10)
C15 0.105(15) 0.073(13) 0.131(10) 0.007(8) -0.049(9) -0.014(10)
C16 0.074(12) 0.096(12) 0.062(6) 0.026(6) -0.015(5) -0.011(9)
C17 0.050(10) 0.087(12) 0.071(6) 0.008(5) -0.013(5) -0.010(8)
C18 0.058(11) 0.067(11) 0.099(8) 0.023(6) -0.013(6) 0.001(8)
C19 0.066(12) 0.245(25) 0.071(7) 0.039(9) -0.007(6) -0.028(13)
C20 0.096(14) 0.117(16) 0.120(9) 0.049(9) -0.029(8) -0.059(12)
C21 0.034(7) 0.052(8) 0.042(4) 0.006(4) 0.003(4) -0.002(6)
C22 0.046(8) 0.049(8) 0.035(4) 0.002(3) 0.003(4) 0.002(5)
C23 0.040(8) 0.046(7) 0.038(4) 0.003(4) -0.005(4) -0.004(5)
C24 0.040(7) 0.065(8) 0.041(4) -0.006(4) -0.009(4) 0.004(6)
C25 0.046(8) 0.058(9) 0.061(5) -0.013(4) -0.008(4) 0.008(6)
C26 0.056(9) 0.077(11) 0.048(5) 0.001(5) 0.004(5) -0.026(8)
C27 0.063(11) 0.073(11) 0.050(5) -0.002(5) 0.002(5) -0.018(7)
C28 0.085(12) 0.092(13) 0.062(6) -0.004(6) -0.016(6) -0.038(9)
C29 0.072(11) 0.100(12) 0.071(6) -0.008(6) 0.010(5) -0.009(9)
C30 0.055(11) 0.122(15) 0.109(8) 0.049(8) -0.037(7) -0.029(9)
N1 0.085(9) 0.045(7) 0.061(4) -0.013(4) 0.016(4) -0.021(6)
N2 0.102(10) 0.070(9) 0.072(5) -0.024(5) 0.037(5) -0.031(7)
N3 0.072(9) 0.076(9) 0.072(5) -0.041(5) 0.007(5) -0.006(7)
N4 0.051(8) 0.071(8) 0.067(4) -0.012(4) 0.003(4) -0.005(6)
N5 0.063(9) 0.082(11) 0.097(6) -0.021(5) -0.027(5) 0.025(7)
N6 0.109(12) 0.065(11) 0.092(6) -0.008(5) -0.027(6) 0.010(8)
N7 0.069(9) 0.093(10) 0.074(5) 0.035(5) -0.019(5) -0.020(7)
N8 0.090(11) 0.064(9) 0.105(6) 0.048(5) -0.023(6) -0.026(7)
N9 0.042(6) 0.048(7) 0.053(4) -0.007(3) 0.003(3) 0.012(5)
N10 0.046(7) 0.051(6) 0.044(4) -0.003(3) -0.002(3) 0.010(5)
N11 0.052(7) 0.088(9) 0.055(4) -0.004(4) 0.000(4) -0.020(7)
N12 0.089(9) 0.101(9) 0.039(4) 0.012(4) -0.003(4) -0.005(8)
C31 0.392(61) 0.216(38) 0.247(30) -0.150(30) 0.243(41) -0.145(41)
Cl1 0.128(9) 0.136(10) 0.164(6) -0.017(5) -0.030(5) 0.016(7)
Cl2 0.125(9) 0.362(21) 0.125(5) 0.070(8) 0.051(5) 0.070(10)
Cl3 0.543(30) 0.103(8) 0.108(5) 0.001(5) 0.101(10) -0.055(12)
C32 0.035(17) 0.637(108) 0.785(108) 0.651(106) 0.025(31) 0.018(31)
Cl4 0.142(7) 0.129(6) 0.131(4) -0.006(3) 0.037(3) 0.003(5)
Cl5 0.167(11) 0.238(16) 0.345(13) -0.173(13) -0.049(9) 0.032(10)
Cl6 0.145(7) 0.122(6) 0.165(4) 0.035(4) 0.018(4) -0.017(5)

loop_
_atom_site_label
_atom_site_type_symbol
_atom_site_fract_x
_atom_site_fract_y
_atom_site_fract_z
_atom_site_U_iso_or_equiv
_atom_site_thermal_displace_type
_atom_site_occupancy
_atom_site_calc_flag
_atom_site_refinement_flags
_atom_site_disorder_group
C1 C 0.5831(5) 0.4512(5) -0.1442(4) 0.061(4) Uani 1 d . .
C2 C 0.6031(4) 0.4938(4) -0.1562(4) 0.058(3) Uani 1 d . .
C3 C 0.6161(5) 0.4908(5) -0.2169(4) 0.081(5) Uani 1 d . .
C4 C 0.5645(6) 0.4321(5) -0.0878(4) 0.092(5) Uani 1 d . .
H4A H 0.5536(6) 0.4016(5) -0.0949(4) 0.080 Uiso 1 d R .
H4B H 0.5877(6) 0.4315(5) -0.0574(4) 0.080 Uiso 1 d R .
H4C H 0.5396(6) 0.4511(5) -0.0750(4) 0.080 Uiso 1 d R .
C5 C 0.6373(7) 0.5262(6) -0.2544(5) 0.109(6) Uani 1 d . .
H5A H 0.6428(7) 0.5150(6) -0.2941(5) 0.080 Uiso 1 d R .
H5B H 0.6164(7) 0.5516(6) -0.2561(5) 0.080 Uiso 1 d R .
H5C H 0.6657(7) 0.5361(6) -0.2371(5) 0.080 Uiso 1 d R .
C6 C 0.5746(5) 0.5579(5) -0.0878(5) 0.068(4) Uani 1 d . .
C7 C 0.6094(5) 0.5325(4) -0.1155(4) 0.060(3) Uani 1 d . .
C8 C 0.6504(5) 0.5525(5) -0.0973(4) 0.063(3) Uani 1 d . .
C9 C 0.5258(7) 0.5537(8) -0.0928(9) 0.139(9) Uani 1 d . .
H9A H 0.5110(7) 0.5757(8) -0.0674(9) 0.080 Uiso 1 d R .
H9B H 0.5176(7) 0.5595(8) -0.1336(9) 0.080 Uiso 1 d R .
H9C H 0.5161(7) 0.5234(8) -0.0819(9) 0.080 Uiso 1 d R .
C10 C 0.6983(6) 0.5427(7) -0.1124(10) 0.129(7) Uani 1 d . .
H10A H 0.7183(6) 0.5634(7) -0.0917(10) 0.080 Uiso 1 d R .
H10B H 0.7052(6) 0.5118(7) -0.1010(10) 0.080 Uiso 1 d R .
H10C H 0.7026(6) 0.5461(7) -0.1547(10) 0.080 Uiso 1 d R .
C11 C 0.7878(5) 0.8948(6) -0.0123(5) 0.080(4) Uani 1 d . .
C12 C 0.7679(5) 0.8548(5) -0.0379(4) 0.071(4) Uani 1 d . .
C13 C 0.7928(5) 0.8184(6) -0.0148(4) 0.079(4) Uani 1 d . .
C14 C 0.7787(7) 0.9435(6) -0.0223(9) 0.118(6) Uani 1 d . .
H14A H 0.7989(7) 0.9616(6) 0.0019(9) 0.080 Uiso 1 d R .
H14B H 0.7835(7) 0.9507(6) -0.0636(9) 0.080 Uiso 1 d R .
H14C H 0.7475(7) 0.9501(6) -0.0117(9) 0.080 Uiso 1 d R .
C15 C 0.7866(7) 0.7687(6) -0.0264(7) 0.103(5) Uani 1 d . .
H15A H 0.8094(7) 0.7513(6) -0.0054(7) 0.080 Uiso 1 d R .
H15B H 0.7567(7) 0.7601(6) -0.0125(7) 0.080 Uiso 1 d R .
H15C H 0.7889(7) 0.7626(6) -0.0684(7) 0.080 Uiso 1 d R .
C16 C 0.6866(6) 0.8341(5) -0.0743(4) 0.077(5) Uani 1 d . .
C17 C 0.7299(5) 0.8548(5) -0.0805(4) 0.069(4) Uani 1 d . .
C18 C 0.7282(5) 0.8765(5) -0.1346(5) 0.075(4) Uani 1 d . .
C19 C 0.6684(6) 0.8093(9) -0.0250(5) 0.128(8) Uani 1 d . .
H19A H 0.6374(6) 0.8011(9) -0.0343(5) 0.080 Uiso 1 d R .
H19B H 0.6867(6) 0.7821(9) -0.0216(5) 0.080 Uiso 1 d R .
H19C H 0.6691(6) 0.8258(9) 0.0121(5) 0.080 Uiso 1 d R .
C20 C 0.7660(6) 0.9025(7) -0.1663(6) 0.111(6) Uani 1 d . .
H20A H 0.7668(6) 0.8955(7) -0.2081(6) 0.080 Uiso 1 d R .
H20B H 0.7949(6) 0.8957(7) -0.1477(6) 0.080 Uiso 1 d R .
H20C H 0.7600(6) 0.9345(7) -0.1598(6) 0.080 Uiso 1 d R .
C21 C 0.5635(4) 0.7355(4) 0.0481(3) 0.043(3) Uani 1 d . .
C22 C 0.5188(4) 0.7321(4) 0.0249(3) 0.043(3) Uani 1 d . .
C23 C 0.5163(4) 0.6884(4) -0.0020(3) 0.041(3) Uani 1 d . .
C24 C 0.5844(4) 0.7729(4) 0.0825(3) 0.049(3) Uani 1 d . .
H24A H 0.6154(4) 0.7652(4) 0.0924(3) 0.080 Uiso 1 d R .
H24B H 0.5841(4) 0.8003(4) 0.0586(3) 0.080 Uiso 1 d R .
H24C H 0.5673(4) 0.7780(4) 0.1184(3) 0.080 Uiso 1 d R .
C25 C 0.4758(4) 0.6669(4) -0.0351(4) 0.055(3) Uani 1 d . .
H25A H 0.4846(4) 0.6369(4) -0.0483(4) 0.080 Uiso 1 d R .
H25B H 0.4500(4) 0.6644(4) -0.0088(4) 0.080 Uiso 1 d R .
H25C H 0.4676(4) 0.6853(4) -0.0690(4) 0.080 Uiso 1 d R .
C26 C 0.5599(4) 0.7696(5) -0.1596(4) 0.060(4) Uani 1 d . .
C27 C 0.5164(4) 0.7689(5) -0.1832(4) 0.062(4) Uani 1 d . .
C28 C 0.5084(5) 0.8122(6) -0.2061(4) 0.080(4) Uani 1 d . .
C29 C 0.5846(5) 0.7307(5) -0.1283(4) 0.081(4) Uani 1 d . .
H29A H 0.6145(5) 0.7414(5) -0.1171(4) 0.080 Uiso 1 d R .
H29B H 0.5679(5) 0.7221(5) -0.0931(4) 0.080 Uiso 1 d R .
H29C H 0.5875(5) 0.7046(5) -0.1541(4) 0.080 Uiso 1 d R .
C30 C 0.4685(5) 0.8328(6) -0.2384(6) 0.096(5) Uani 1 d . .
H30A H 0.4751(5) 0.8644(6) -0.2469(6) 0.080 Uiso 1 d R .
H30B H 0.4639(5) 0.8165(6) -0.2751(6) 0.080 Uiso 1 d R .
H30C H 0.4412(5) 0.8309(6) -0.2145(6) 0.080 Uiso 1 d R .
N1 N 0.5848(4) 0.4254(3) -0.1948(3) 0.064(3) Uani 1 d . .
N2 N 0.6051(4) 0.4510(4) -0.2392(4) 0.081(4) Uani 1 d . .
N3 N 0.5938(4) 0.5905(4) -0.0540(3) 0.073(3) Uani 1 d . .
N4 N 0.6398(4) 0.5881(4) -0.0605(3) 0.063(3) Uani 1 d . .
N5 N 0.8223(4) 0.8785(5) 0.0227(4) 0.081(4) Uani 1 d . .
N6 N 0.8268(5) 0.8344(5) 0.0212(4) 0.089(4) Uani 1 d . .
N7 N 0.6625(4) 0.8432(4) -0.1238(4) 0.079(4) Uani 1 d . .
N8 N 0.6892(5) 0.8675(4) -0.1637(4) 0.086(4) Uani 1 d . .
N9 N 0.5857(3) 0.6966(3) 0.0361(3) 0.048(2) Uani 1 d . .
N10 N 0.5555(3) 0.6682(3) 0.0065(3) 0.047(2) Uani 1 d . .
N11 N 0.5796(4) 0.8108(4) -0.1678(3) 0.065(3) Uani 1 d . .
N12 N 0.5463(4) 0.8389(4) -0.1950(3) 0.076(3) Uani 1 d . .
C31 C 0.6185(6) 0.8285(6) -0.3224(7) 0.285(31) Uani 1 d D .
Cl1 Cl 0.5827(4) 0.8632(4) -0.3631(4) 0.143(4) Uani 0.60 d PD .
Cl2 Cl 0.6757(3) 0.8384(6) -0.3454(4) 0.204(7) Uani 0.60 d PD .
Cl3 Cl 0.6004(7) 0.7733(3) -0.3282(4) 0.252(10) Uani 0.60 d PD .
Cl1B Cl 0.6136(9) 0.8735(13) -0.3751(21) 0.380(18) Uiso 0.40 d PD .
Cl2B Cl 0.6701(8) 0.8000(13) -0.3375(24) 0.380(18) Uiso 0.40 d PD .
Cl3B Cl 0.5721(8) 0.7908(10) -0.3371(24) 0.380(18) Uiso 0.40 d PD .
C32 C 0.7106(7) 0.7001(5) -0.1990(7) 0.485(67) Uani 1 d D .
Cl4 Cl 0.7077(3) 0.7580(3) -0.1906(3) 0.134(3) Uani 0.80 d PD .
Cl5 Cl 0.6704(4) 0.6772(6) -0.2445(7) 0.250(7) Uani 0.80 d PD .
Cl6 Cl 0.7089(3) 0.6795(3) -0.1221(3) 0.144(3) Uani 0.80 d PD .
Cl6B Cl 0.6993(11) 0.6528(6) -0.1636(8) 0.143(6) Uiso 0.20 d PD .
Cl4B Cl 0.7366(8) 0.7442(7) -0.1674(11) 0.143(6) Uiso 0.20 d PD .
Cl5B Cl 0.6699(9) 0.7150(9) -0.2543(10) 0.143(6) Uiso 0.20 d PD .
C33 C 0.6268(5) 1.0201(6) -0.0795(11) 0.456(52) Uiso 1 d D .
Cl7 Cl 0.6649(9) 0.9771(11) -0.0608(18) 0.364(23) Uiso 0.40 d PD .
Cl8 Cl 0.6498(8) 1.0532(8) -0.1391(10) 0.222(8) Uiso 0.40 d PD .
Cl9 Cl 0.5736(7) 0.9994(11) -0.0993(14) 0.298(14) Uiso 0.40 d PD .
Cl7A Cl 0.6321(9) 0.9618(6) -0.0668(7) 0.253(7) Uiso 0.60 d PD .
Cl8A Cl 0.6728(7) 1.0512(10) -0.0986(14) 0.353(13) Uiso 0.60 d PD .
Cl9A Cl 0.5723(5) 1.0386(8) -0.0943(6) 0.237(6) Uiso 0.60 d PD .

loop_
_atom_type_symbol
_atom_type_description
_atom_type_scat_dispersion_real
_atom_type_scat_dispersion_imag
_atom_type_scat_source
C C 0.0033 0.0016 'International Tables Vol C Tables 4.2.6.8 and 6.1.1.4'
H H 0.0000 0.0000 'International Tables Vol C Tables 4.2.6.8 and 6.1.1.4'
N N 0.0061 0.0033 'International Tables Vol C Tables 4.2.6.8 and 6.1.1.4'
Cl Cl 0.1484 0.1585 'International Tables Vol C Tables 4.2.6.8 and 6.1.1.4'

loop_
_geom_angle_atom_site_label_1
_geom_angle_atom_site_label_2
_geom_angle_atom_site_label_3
_geom_angle
_geom_angle_site_symmetry_1
_geom_angle_site_symmetry_3
_geom_angle_publ_flag
N1 C1 C2 108.4(8) . . ?
N1 C1 C4 121.1(12) . . ?
C2 C1 C4 130.5(9) . . ?
C1 C2 C3 104.0(8) . . ?
C1 C2 C7 128.2(8) . . ?
C3 C2 C7 127.8(11) . . ?
N2 C3 C2 110.9(10) . . ?
N2 C3 C5 120.8(9) . . ?
C2 C3 C5 128.3(11) . . ?
N3 C6 C7 108.8(12) . . ?
N3 C6 C9 121.3(11) . . ?
C7 C6 C9 129.9(11) . . ?
C8 C7 C6 105.7(10) . . ?
C8 C7 C2 128.0(11) . . ?
C6 C7 C2 126.3(12) . . ?
N4 C8 C7 107.7(11) . . ?
N4 C8 C10 120.4(12) . . ?
C7 C8 C10 131.9(11) . . ?
N5 C11 C12 104.4(13) . . ?
N5 C11 C14 124.1(13) . . ?
C12 C11 C14 131.4(12) . . ?
C13 C12 C11 105.4(11) . . ?
C13 C12 C17 129.7(13) . . ?
C11 C12 C17 124.9(12) . . ?
N6 C13 C12 109.8(14) . . ?
N6 C13 C15 121.9(13) . . ?
C12 C13 C15 128.3(12) . . ?
N7 C16 C17 107.8(9) . . ?
N7 C16 C19 123.1(14) . . ?
C17 C16 C19 129.1(11) . . ?
C18 C17 C16 104.7(10) . . ?
C18 C17 C12 127.2(14) . . ?
C16 C17 C12 128.1(10) . . ?
N8 C18 C17 111.8(13) . . ?
N8 C18 C20 119.4(10) . . ?
C17 C18 C20 128.3(13) . . ?
N9 C21 C22 108.3(9) . . ?
N9 C21 C24 122.5(9) . . ?
C22 C21 C24 129.2(9) . . ?
C21 C22 C23 105.6(9) . . ?
C21 C22 C22 128.4(11) . 6_564 ?
C23 C22 C22 125.9(11) . 6_564 ?
N10 C23 C22 107.6(8) . . ?
N10 C23 C25 124.4(9) . . ?
C22 C23 C25 128.0(10) . . ?
N11 C26 C27 110.7(11) . . ?
N11 C26 C29 121.9(11) . . ?
C27 C26 C29 127.4(12) . . ?
C26 C27 C28 106.6(12) . . ?
C26 C27 C27 128.0(15) . 6_564 ?
C28 C27 C27 125.4(15) . 6_564 ?
N12 C28 C27 108.3(13) . . ?
N12 C28 C30 119.0(13) . . ?
C27 C28 C30 132.7(13) . . ?
C1 N1 N2 108.4(10) . . ?
C3 N2 N1 108.3(7) . . ?
C6 N3 N4 108.5(9) . . ?
N3 N4 C8 109.3(9) . . ?
N6 N5 C11 113.9(12) . . ?
N5 N6 C13 106.6(12) . . ?
C16 N7 N8 109.8(11) . . ?
C18 N8 N7 105.5(9) . . ?
C21 N9 N10 107.4(8) . . ?
C23 N10 N9 111.0(8) . . ?
C26 N11 N12 106.5(10) . . ?
C28 N12 N11 107.6(11) . . ?
Cl3 C31 Cl1 109.3(11) . . ?
Cl3 C31 Cl2B 78.6(13) . . ?
Cl1 C31 Cl2B 134.4(18) . . ?
Cl3 C31 Cl2 115.2(10) . . ?
Cl1 C31 Cl2 108.8(10) . . ?
Cl2B C31 Cl2 38.0(12) . . ?
Cl3 C31 Cl1B 128.9(18) . . ?
Cl1 C31 Cl1B 32.8(7) . . ?
Cl2B C31 Cl1B 107.0(14) . . ?
Cl2 C31 Cl1B 76.1(10) . . ?
Cl3 C31 Cl3B 33.1(7) . . ?
Cl1 C31 Cl3B 78.7(12) . . ?
Cl2B C31 Cl3B 109.1(14) . . ?
Cl2 C31 Cl3B 140.2(17) . . ?
Cl1B C31 Cl3B 106.0(14) . . ?
Cl1B Cl1 C31 76.6(14) . . ?
Cl1B Cl1 Cl3B 119.4(20) . . ?
C31 Cl1 Cl3B 51.8(7) . . ?
Cl2B Cl2 C31 70.2(12) . . ?
Cl2B Cl2 Cl1B 112.8(17) . . ?
C31 Cl2 Cl1B 52.0(7) . . ?
Cl3B Cl3 C31 77.7(14) . . ?
Cl3B Cl3 Cl2B 124.9(19) . . ?
C31 Cl3 Cl2B 51.8(9) . . ?
Cl1 Cl1B C31 70.5(13) . . ?
Cl1 Cl1B Cl2 122.1(16) . . ?
C31 Cl1B Cl2 51.9(8) . . ?
Cl2 Cl2B C31 71.8(13) . . ?
Cl2 Cl2B Cl3 119.6(13) . . ?
C31 Cl2B Cl3 49.6(7) . . ?
Cl3 Cl3B C31 69.2(13) . . ?
Cl3 Cl3B Cl1 115.3(16) . . ?
C31 Cl3B Cl1 49.5(8) . . ?
Cl6B C32 Cl4B 123.0(12) . . ?
Cl6B C32 Cl5 79.6(11) . . ?
Cl4B C32 Cl5 152.1(13) . . ?
Cl6B C32 Cl4 141.1(15) . . ?
Cl4B C32 Cl4 37.1(7) . . ?
Cl5 C32 Cl4 115.1(11) . . ?
Cl6B C32 Cl5B 114.5(12) . . ?
Cl4B C32 Cl5B 114.7(12) . . ?
Cl5 C32 Cl5B 37.8(6) . . ?
Cl4 C32 Cl5B 78.5(10) . . ?
Cl6B C32 Cl6 41.8(7) . . ?
Cl4B C32 Cl6 82.2(11) . . ?
Cl5 C32 Cl6 114.8(11) . . ?
Cl4 C32 Cl6 102.7(10) . . ?
Cl5B C32 Cl6 136.3(15) . . ?
Cl4B Cl4 C32 69.0(10) . . ?
Cl4B Cl4 Cl5B 119.8(13) . . ?
C32 Cl4 Cl5B 52.1(7) . . ?
Cl5B Cl5 C32 75.0(10) . . ?
Cl5B Cl5 Cl6B 120.2(12) . . ?
C32 Cl5 Cl6B 48.9(7) . . ?
Cl6B Cl6 C32 60.5(8) . . ?
Cl6B Cl6 Cl4B 105.4(10) . . ?
C32 Cl6 Cl4B 45.7(6) . . ?
Cl6 Cl6B C32 77.7(10) . . ?
Cl6 Cl6B Cl5 121.0(12) . . ?
C32 Cl6B Cl5 51.6(7) . . ?
Cl4 Cl4B C32 73.9(11) . . ?
Cl4 Cl4B Cl6 104.3(15) . . ?
C32 Cl4B Cl6 52.1(7) . . ?
Cl5 Cl5B C32 67.2(10) . . ?
Cl5 Cl5B Cl4 115.2(11) . . ?
C32 Cl5B Cl4 49.4(7) . . ?
Cl8A C33 Cl9A 121.6(11) . . ?
Cl8A C33 Cl9 147.8(12) . . ?
Cl9A C33 Cl9 39.1(8) . . ?
Cl8A C33 Cl7 86.4(11) . . ?
Cl9A C33 Cl7 151.0(10) . . ?
Cl9 C33 Cl7 112.9(9) . . ?
Cl8A C33 Cl7A 120.1(12) . . ?
Cl9A C33 Cl7A 115.1(9) . . ?
Cl9 C33 Cl7A 77.2(10) . . ?
Cl7 C33 Cl7A 35.9(8) . . ?
Cl8A C33 Cl8 38.1(8) . . ?
Cl9A C33 Cl8 91.9(12) . . ?
Cl9 C33 Cl8 109.7(9) . . ?
Cl7 C33 Cl8 109.4(9) . . ?
Cl7A C33 Cl8 128.5(16) . . ?
Cl7A Cl7 C33 72.3(8) . . ?
Cl7A Cl7 Cl8A 115.6(11) . . ?
C33 Cl7 Cl8A 45.8(6) . . ?
Cl8A Cl8 C33 66.1(7) . . ?
Cl9A Cl9 C33 69.8(8) . . ?
Cl9A Cl9 Cl7A 120.0(11) . . ?
C33 Cl9 Cl7A 51.6(5) . . ?
Cl7 Cl7A C33 71.8(8) . . ?
Cl7 Cl7A Cl9 122.6(10) . . ?
C33 Cl7A Cl9 51.2(6) . . ?
Cl8 Cl8A C33 75.9(8) . . ?
Cl8 Cl8A Cl7 106.3(15) . . ?
C33 Cl8A Cl7 47.7(6) . . ?
Cl9 Cl9A C33 71.0(7) . . ?

loop_
_geom_bond_atom_site_label_1
_geom_bond_atom_site_label_2
_geom_bond_distance
_geom_bond_site_symmetry_2
_geom_bond_publ_flag
C1 N1 1.363(13) . ?
C1 C2 1.40(2) . ?
C1 C4 1.48(2) . ?
C2 C3 1.414(12) . ?
C2 C7 1.46(2) . ?
C3 N2 1.31(2) . ?
C3 C5 1.47(2) . ?
C6 N3 1.34(2) . ?
C6 C7 1.40(2) . ?
C6 C9 1.44(2) . ?
C7 C8 1.39(2) . ?
C8 N4 1.361(15) . ?
C8 C10 1.47(2) . ?
C11 N5 1.36(2) . ?
C11 C12 1.42(2) . ?
C11 C14 1.46(2) . ?
C12 C13 1.39(2) . ?
C12 C17 1.46(2) . ?
C13 N6 1.36(2) . ?
C13 C15 1.48(2) . ?
C16 N7 1.342(14) . ?
C16 C17 1.41(2) . ?
C16 C19 1.42(2) . ?
C17 C18 1.37(2) . ?
C18 N8 1.34(2) . ?
C18 C20 1.52(2) . ?
C21 N9 1.335(12) . ?
C21 C22 1.408(14) . ?
C21 C24 1.470(15) . ?
C22 C23 1.413(14) . ?
C22 C22 1.52(2) 6_564 ?
C23 N10 1.301(12) . ?
C23 C25 1.531(15) . ?
C26 N11 1.346(14) . ?
C26 C27 1.37(2) . ?
C26 C29 1.52(2) . ?
C27 C28 1.38(2) . ?
C27 C27 1.46(2) 6_564 ?
C28 N12 1.38(2) . ?
C28 C30 1.50(2) . ?
N1 N2 1.377(13) . ?
N3 N4 1.352(14) . ?
N5 N6 1.30(2) . ?
N7 N8 1.384(15) . ?
N9 N10 1.379(12) . ?
N11 N12 1.410(15) . ?
C31 Cl3 1.70(2) . ?
C31 Cl1 1.72(2) . ?
C31 Cl2B 1.75(2) . ?
C31 Cl2 1.77(2) . ?
C31 Cl1B 1.77(2) . ?
C31 Cl3B 1.78(2) . ?
Cl1 Cl1B 0.99(2) . ?
Cl1 Cl3B 2.22(3) . ?
Cl2 Cl2B 1.15(3) . ?
Cl2 Cl1B 2.19(3) . ?
Cl3 Cl3B 0.99(2) . ?
Cl3 Cl2B 2.19(3) . ?
C32 Cl6B 1.63(2) . ?
C32 Cl4B 1.65(2) . ?
C32 Cl5 1.69(2) . ?
C32 Cl4 1.70(2) . ?
C32 Cl5B 1.77(2) . ?
C32 Cl6 1.825(15) . ?
Cl4 Cl4B 1.07(2) . ?
Cl4 Cl5B 2.20(2) . ?
Cl5 Cl5B 1.12(2) . ?
Cl5 Cl6B 2.12(3) . ?
Cl6 Cl6B 1.24(2) . ?
Cl6 Cl4B 2.29(2) . ?
C33 Cl8A 1.677(10) . ?
C33 Cl9A 1.712(10) . ?
C33 Cl9 1.724(10) . ?
C33 Cl7 1.730(10) . ?
C33 Cl7A 1.734(10) . ?
C33 Cl8 1.779(11) . ?
Cl7 Cl7A 1.07(2) . ?
Cl7 Cl8A 2.33(3) . ?
Cl8 Cl8A 1.13(2) . ?
Cl9 Cl9A 1.15(2) . ?
Cl9 Cl7A 2.16(2) . ?
